data_1008478
loop_
_publ_author_name
'Soubeyroux, J L'
'Devalette, M'
'Khachani, N'
'Hagenmueller, P'

_publ_section_title
;
Etude par diffraction neutronique de la phase
Bi~12~(Bi~0.75~^V^V~0.05~^V^x~0.20~)O~ ~2~0~ de structure
sillenite
;
_journal_coden_ASTM JSSCBI
_journal_name_full 'Journal of Solid State Chemistry'
_journal_page_first 59
_journal_page_last 63
_journal_paper_doi 10.1016/0022-4596(90)90113-C
_journal_volume 86
_journal_year 1990
_chemical_formula_structural 'Bi12 (Bi0.675 V0.045) O20'
_chemical_formula_sum 'Bi12.675 O20 V0.045'
_chemical_name_systematic
;
Bismuth bismuth(V) vanadium oxide (12/.7/.05/20)
;
_space_group_IT_number 197
_symmetry_cell_setting cubic
_symmetry_Int_Tables_number 197
_symmetry_space_group_name_Hall 'I 2 2 3'
_symmetry_space_group_name_H-M 'I 2 3'
_cell_angle_alpha 90
_cell_angle_beta 90
_cell_angle_gamma 90
_cell_formula_units_Z 2
_cell_length_a 10.265
_cell_length_b 10.265
_cell_length_c 10.265
_cell_volume 1081.6
_refine_ls_R_factor_all 0.034
_cod_original_formula_sum 'Bi12.675 O20 V.045'
_cod_database_code 1008478

loop_
_symmetry_equiv_pos_as_xyz
x,y,z
y,z,x
z,x,y
x,-y,-z
y,-z,-x
z,-x,-y
-x,y,-z
-y,z,-x
-z,x,-y
-x,-y,z
-y,-z,x
-z,-x,y
1/2+x,1/2+y,1/2+z
1/2+y,1/2+z,1/2+x
1/2+z,1/2+x,1/2+y
1/2+x,1/2-y,1/2-z
1/2+y,1/2-z,1/2-x
1/2+z,1/2-x,1/2-y
1/2-x,1/2+y,1/2-z
1/2-y,1/2+z,1/2-x
1/2-z,1/2+x,1/2-y
1/2-x,1/2-y,1/2+z
1/2-y,1/2-z,1/2+x
1/2-z,1/2-x,1/2+y

loop_
_atom_site_label
_atom_site_type_symbol
_atom_site_symmetry_multiplicity
_atom_site_Wyckoff_symbol
_atom_site_fract_x
_atom_site_fract_y
_atom_site_fract_z
_atom_site_occupancy
_atom_site_attached_hydrogens
_atom_site_calc_flag
Bi1 Bi5+ 2 a 0. 0. 0. 0.675 0 d
V1 V5+ 2 a 0. 0. 0. 0.045 0 d
Bi2 Bi3+ 24 f 0.1766(1) 0.3205(2) 0.0096(4) 1. 0 d
O1 O2- 24 f 0.1347(3) 0.2502(5) 0.4797(7) 1. 0 d
O2 O2- 8 c 0.1888(7) 0.1888(7) 0.1888(7) 1. 0 d
O3 O2- 8 c 0.8876(9) 0.8876(9) 0.8876(9) 1. 0 d

loop_
_atom_type_symbol
_atom_type_oxidation_number
Bi5+ 5.000
V5+ 5.000
Bi3+ 3.000
O2- -2.000
